data_4087218
loop_
_publ_author_name
'Smoll, Karena A.'
'Kaminsky, Werner'
'Goldberg, Karen I.'

_publ_section_title
;
 Photolysis of Pincer-Ligated PdII--Me Complexes in the Presence of
 Molecular Oxygen
;
_journal_issue 7
_journal_name_full Organometallics
_journal_page_first 1213
_journal_paper_doi 10.1021/acs.organomet.7b00020
_journal_volume 36
_journal_year 2017
_chemical_formula_moiety 'C15 H23 Cl N O2 P Pd'
_chemical_formula_sum 'C15 H23 Cl N O2 P Pd'
_chemical_formula_weight 422.16
_space_group_IT_number 14
_symmetry_cell_setting monoclinic
_symmetry_Int_Tables_number 14
_symmetry_space_group_name_Hall '-P 2ybc'
_symmetry_space_group_name_H-M 'P 1 21/c 1'
_atom_sites_solution_hydrogens geom
_atom_sites_solution_primary direct
_atom_sites_solution_secondary difmap
_audit_conform_dict_location ftp://ftp.iucr.org/pub/cif_core.dic
_audit_conform_dict_name cif_core.dic
_audit_conform_dict_version 2.4
_audit_creation_date 2015-01-27T11:42:55-00:00
_audit_creation_method 'WinGX routine CIF_UPDATE'
_cell_angle_alpha 90
_cell_angle_beta 92.170(5)
_cell_angle_gamma 90
_cell_formula_units_Z 4
_cell_length_a 10.1012(9)
_cell_length_b 7.9912(7)
_cell_length_c 21.0452(19)
_cell_measurement_reflns_used 94
_cell_measurement_temperature 90(2)
_cell_measurement_theta_max 20
_cell_measurement_theta_min 3
_cell_volume 1697.6(3)
_computing_cell_refinement 'SAINT (Bruker, 2007)'
_computing_data_collection 'APEX2 (Bruker, 2007)'
_computing_data_reduction 'SAINT (Bruker, 2007)'
_computing_molecular_graphics 'ORTEP-3 for Windows (Farrugia, 1997)'
_computing_publication_material 'SHELXL-97 (Sheldrick, 1997)'
_computing_structure_refinement 'SHELXL-97 (Sheldrick, 2008)'
_computing_structure_solution 'SHELXS97 (Sheldrick, 1997)'
_diffrn_ambient_temperature 90(2)
_diffrn_measured_fraction_theta_full 0.987
_diffrn_measured_fraction_theta_max 0.978
_diffrn_measurement_device_type 'Bruker APEXII CCD area-detector'
_diffrn_measurement_method '\f and \w scans'
_diffrn_radiation_monochromator graphite
_diffrn_radiation_type MoK\a
_diffrn_radiation_wavelength 0.71073
_diffrn_reflns_av_R_equivalents 0.0779
_diffrn_reflns_av_unetI/netI 0.0469
_diffrn_reflns_limit_h_max 12
_diffrn_reflns_limit_h_min -12
_diffrn_reflns_limit_k_max 10
_diffrn_reflns_limit_k_min -10
_diffrn_reflns_limit_l_max 26
_diffrn_reflns_limit_l_min -26
_diffrn_reflns_number 48729
_diffrn_reflns_theta_full 25
_diffrn_reflns_theta_max 26.62
_diffrn_reflns_theta_min 2.02
_diffrn_source 'fine-focus sealed tube'
_exptl_absorpt_coefficient_mu 1.348
_exptl_absorpt_correction_T_max 0.9866
_exptl_absorpt_correction_T_min 0.6879
_exptl_absorpt_correction_type multi-scan
_exptl_absorpt_process_details '(SADABS; Bruker, 2007)'
_exptl_crystal_colour yellow
_exptl_crystal_density_diffrn 1.652
_exptl_crystal_density_method 'not measured'
_exptl_crystal_description plate
_exptl_crystal_F_000 856
_exptl_crystal_size_max 0.3
_exptl_crystal_size_mid 0.08
_exptl_crystal_size_min 0.01
_refine_diff_density_max 5.135
_refine_diff_density_min -2.357
_refine_diff_density_rms 0.28
_refine_ls_extinction_method none
_refine_ls_goodness_of_fit_ref 1.203
_refine_ls_hydrogen_treatment constr
_refine_ls_matrix_type full
_refine_ls_number_parameters 167
_refine_ls_number_reflns 3531
_refine_ls_number_restraints 0
_refine_ls_restrained_S_all 1.203
_refine_ls_R_factor_all 0.1071
_refine_ls_R_factor_gt 0.0964
_refine_ls_shift/su_max 0.002
_refine_ls_shift/su_mean 0
_refine_ls_structure_factor_coef Fsqd
_refine_ls_weighting_details 'calc w=1/[\s^2^(Fo^2^)+(0.0002P)^2^+80.5379P] where P=(Fo^2^+2Fc^2^)/3'
_refine_ls_weighting_scheme calc
_refine_ls_wR_factor_gt 0.2128
_refine_ls_wR_factor_ref 0.218
_reflns_number_gt 3115
_reflns_number_total 3531
_reflns_threshold_expression >2\s(I)
_cod_data_source_file om7b00020_si_002.cif
_cod_data_source_block compound_3
_cod_original_sg_symbol_H-M 'P 21/c'
_cod_database_code 4087218

loop_
_symmetry_equiv_pos_as_xyz
'x, y, z'
'-x, y+1/2, -z+1/2'
'-x, -y, -z'
'x, -y-1/2, z-1/2'

loop_
_atom_site_label
_atom_site_type_symbol
_atom_site_fract_x
_atom_site_fract_y
_atom_site_fract_z
_atom_site_U_iso_or_equiv
_atom_site_adp_type
_atom_site_occupancy
_atom_site_symmetry_multiplicity
_atom_site_calc_flag
_atom_site_refinement_flags
_atom_site_disorder_assembly
_atom_site_disorder_group
C1 C 0.6360(11) 0.5525(19) 0.8017(6) 0.017(3) Uani 1 1 d . . .
C2 C 0.6341(12) 0.3606(16) 0.7982(6) 0.0119(6) Uani 1 1 d . . .
C3 C 0.5975(13) 0.2568(17) 0.8468(6) 0.016(3) Uani 1 1 d . . .
H3 H 0.5676 0.3031 0.8853 0.019 Uiso 1 1 calc R . .
C4 C 0.6042(12) 0.0859(16) 0.8394(6) 0.015(3) Uani 1 1 d . . .
H4 H 0.5823 0.0146 0.8736 0.018 Uiso 1 1 calc R . .
C5 C 0.6428(12) 0.0166(16) 0.7822(6) 0.016(3) Uani 1 1 d . . .
H5 H 0.6469 -0.1012 0.7763 0.019 Uiso 1 1 calc R . .
C6 C 0.6755(11) 0.1280(16) 0.7338(5) 0.0119(6) Uani 1 1 d . . .
C7 C 0.7089(11) 0.0734(15) 0.6683(5) 0.0119(6) Uani 1 1 d . . .
H7A H 0.6263 0.0442 0.644 0.014 Uiso 1 1 calc R . .
H7B H 0.765 -0.0282 0.6713 0.014 Uiso 1 1 calc R . .
C8 C 0.9765(12) 0.2005(17) 0.6416(6) 0.0160(18) Uani 1 1 d . . .
C9 C 0.9948(13) 0.1833(19) 0.7152(6) 0.022(3) Uani 1 1 d . . .
H9A H 0.9461 0.085 0.7295 0.033 Uiso 1 1 calc R . .
H9B H 0.9607 0.2838 0.7356 0.033 Uiso 1 1 calc R . .
H9C H 1.0891 0.1702 0.7267 0.033 Uiso 1 1 calc R . .
C10 C 1.0238(13) 0.0402(19) 0.6105(7) 0.023(3) Uani 1 1 d . . .
H10A H 1.0197 0.0536 0.5642 0.035 Uiso 1 1 calc R . .
H10B H 0.9669 -0.0531 0.6224 0.035 Uiso 1 1 calc R . .
H10C H 1.1154 0.017 0.625 0.035 Uiso 1 1 calc R . .
C11 C 1.0597(14) 0.3495(17) 0.6205(7) 0.022(3) Uani 1 1 d . . .
H11A H 1.1522 0.333 0.6349 0.033 Uiso 1 1 calc R . .
H11B H 1.0258 0.4526 0.6392 0.033 Uiso 1 1 calc R . .
H11C H 1.0542 0.3581 0.5741 0.033 Uiso 1 1 calc R . .
C12 C 0.7373(12) 0.2175(17) 0.5414(6) 0.0160(18) Uani 1 1 d . . .
C13 C 0.7258(13) 0.0336(17) 0.5204(6) 0.019(3) Uani 1 1 d . . .
H13A H 0.6599 -0.0234 0.5457 0.028 Uiso 1 1 calc R . .
H13B H 0.8119 -0.0216 0.5268 0.028 Uiso 1 1 calc R . .
H13C H 0.6981 0.0286 0.4753 0.028 Uiso 1 1 calc R . .
C14 C 0.8306(14) 0.3137(17) 0.4968(6) 0.020(3) Uani 1 1 d . . .
H14A H 0.9174 0.2587 0.4974 0.03 Uiso 1 1 calc R . .
H14B H 0.841 0.4293 0.5117 0.03 Uiso 1 1 calc R . .
H14C H 0.7921 0.3135 0.4534 0.03 Uiso 1 1 calc R . .
C15 C 0.6010(12) 0.3055(19) 0.5361(6) 0.020(3) Uani 1 1 d . . .
H15A H 0.562 0.2894 0.4931 0.03 Uiso 1 1 calc R . .
H15B H 0.6124 0.4254 0.5444 0.03 Uiso 1 1 calc R . .
H15C H 0.5422 0.2575 0.5672 0.03 Uiso 1 1 calc R . .
P1 P 0.7970(3) 0.2379(4) 0.62578(14) 0.0119(6) Uani 1 1 d . . .
Cl1 Cl 0.7946(4) 0.6612(4) 0.60915(16) 0.0243(7) Uani 1 1 d . . .
O1 O 0.6050(9) 0.6177(12) 0.8510(4) 0.018(2) Uani 1 1 d . . .
O2 O 0.6722(10) 0.6258(12) 0.7517(4) 0.020(2) Uani 1 1 d . . .
N1 N 0.6721(10) 0.2962(13) 0.7432(5) 0.0119(6) Uani 1 1 d . . .
Pd1 Pd 0.73233(9) 0.46068(12) 0.67971(4) 0.0119(2) Uani 1 1 d . . .

loop_
_atom_site_aniso_label
_atom_site_aniso_U_11
_atom_site_aniso_U_22
_atom_site_aniso_U_33
_atom_site_aniso_U_23
_atom_site_aniso_U_13
_atom_site_aniso_U_12
C1 0.007(5) 0.026(7) 0.017(6) -0.004(6) -0.001(4) -0.006(6)
C2 0.0081(12) 0.0140(14) 0.0135(12) -0.0006(11) 0.0003(10) 0.0012(11)
C3 0.014(6) 0.019(6) 0.014(6) 0.000(5) -0.001(5) 0.003(5)
C4 0.009(5) 0.021(7) 0.017(6) 0.011(5) -0.002(4) 0.001(5)
C5 0.011(6) 0.010(6) 0.027(7) 0.004(5) -0.004(5) -0.005(5)
C6 0.0081(12) 0.0140(14) 0.0135(12) -0.0006(11) 0.0003(10) 0.0012(11)
C7 0.0081(12) 0.0140(14) 0.0135(12) -0.0006(11) 0.0003(10) 0.0012(11)
C8 0.013(4) 0.020(5) 0.015(4) -0.001(4) 0.000(3) -0.001(4)
C9 0.012(6) 0.030(8) 0.024(7) 0.001(6) -0.006(5) 0.003(6)
C10 0.016(6) 0.023(7) 0.030(7) 0.001(6) 0.005(5) 0.003(6)
C11 0.020(7) 0.017(7) 0.030(7) -0.004(6) -0.001(6) -0.009(6)
C12 0.013(4) 0.020(5) 0.015(4) -0.001(4) 0.000(3) -0.001(4)
C13 0.024(7) 0.015(6) 0.017(6) -0.006(5) 0.001(5) 0.003(6)
C14 0.027(7) 0.013(6) 0.019(6) 0.001(5) -0.001(5) -0.003(6)
C15 0.012(6) 0.033(8) 0.015(6) 0.000(5) -0.003(5) -0.002(6)
P1 0.0081(12) 0.0140(14) 0.0135(12) -0.0006(11) 0.0003(10) 0.0012(11)
Cl1 0.038(2) 0.0138(15) 0.0216(16) -0.0001(12) 0.0083(14) -0.0023(15)
O1 0.011(4) 0.024(5) 0.021(5) -0.007(4) 0.000(4) -0.001(4)
O2 0.023(5) 0.015(5) 0.020(5) -0.006(4) -0.001(4) 0.001(4)
N1 0.0081(12) 0.0140(14) 0.0135(12) -0.0006(11) 0.0003(10) 0.0012(11)
Pd1 0.0119(4) 0.0082(4) 0.0157(4) -0.0010(4) 0.0010(3) 0.0001(4)

loop_
_atom_type_symbol
_atom_type_description
_atom_type_scat_dispersion_real
_atom_type_scat_dispersion_imag
_atom_type_scat_source
C C 0.0033 0.0016 'International Tables Vol C Tables 4.2.6.8 and 6.1.1.4'
H H 0 0 'International Tables Vol C Tables 4.2.6.8 and 6.1.1.4'
N N 0.0061 0.0033 'International Tables Vol C Tables 4.2.6.8 and 6.1.1.4'
O O 0.0106 0.006 'International Tables Vol C Tables 4.2.6.8 and 6.1.1.4'
Cl Cl 0.1484 0.1585 'International Tables Vol C Tables 4.2.6.8 and 6.1.1.4'
P P 0.1023 0.0942 'International Tables Vol C Tables 4.2.6.8 and 6.1.1.4'
Pd Pd -0.9988 1.0072 'International Tables Vol C Tables 4.2.6.8 and 6.1.1.4'

loop_
_geom_angle_atom_site_label_1
_geom_angle_atom_site_label_2
_geom_angle_atom_site_label_3
_geom_angle
_geom_angle_site_symmetry_1
_geom_angle_site_symmetry_3
O1 C1 O2 127.0(14) . .
O1 C1 C2 117.8(12) . .
O2 C1 C2 115.1(11) . .
N1 C2 C3 120.3(12) . .
N1 C2 C1 115.0(11) . .
C3 C2 C1 124.7(11) . .
C4 C3 C2 119.9(12) . .
C4 C3 H3 120.1 . .
C2 C3 H3 120.1 . .
C3 C4 C5 120.5(11) . .
C3 C4 H4 119.7 . .
C5 C4 H4 119.7 . .
C4 C5 C6 117.2(12) . .
C4 C5 H5 121.4 . .
C6 C5 H5 121.4 . .
N1 C6 C5 120.9(11) . .
N1 C6 C7 115.5(10) . .
C5 C6 C7 123.5(11) . .
C6 C7 P1 111.7(8) . .
C6 C7 H7A 109.3 . .
P1 C7 H7A 109.3 . .
C6 C7 H7B 109.3 . .
P1 C7 H7B 109.3 . .
H7A C7 H7B 107.9 . .
C10 C8 C11 110.1(11) . .
C10 C8 C9 109.0(11) . .
C11 C8 C9 108.1(11) . .
C10 C8 P1 112.3(9) . .
C11 C8 P1 111.4(9) . .
C9 C8 P1 105.7(9) . .
C8 C9 H9A 109.5 . .
C8 C9 H9B 109.5 . .
H9A C9 H9B 109.5 . .
C8 C9 H9C 109.5 . .
H9A C9 H9C 109.5 . .
H9B C9 H9C 109.5 . .
C8 C10 H10A 109.5 . .
C8 C10 H10B 109.5 . .
H10A C10 H10B 109.5 . .
C8 C10 H10C 109.5 . .
H10A C10 H10C 109.5 . .
H10B C10 H10C 109.5 . .
C8 C11 H11A 109.5 . .
C8 C11 H11B 109.5 . .
H11A C11 H11B 109.5 . .
C8 C11 H11C 109.5 . .
H11A C11 H11C 109.5 . .
H11B C11 H11C 109.5 . .
C13 C12 C15 110.9(11) . .
C13 C12 C14 109.8(10) . .
C15 C12 C14 106.8(11) . .
C13 C12 P1 112.1(9) . .
C15 C12 P1 106.6(8) . .
C14 C12 P1 110.5(9) . .
C12 C13 H13A 109.5 . .
C12 C13 H13B 109.5 . .
H13A C13 H13B 109.5 . .
C12 C13 H13C 109.5 . .
H13A C13 H13C 109.5 . .
H13B C13 H13C 109.5 . .
C12 C14 H14A 109.5 . .
C12 C14 H14B 109.5 . .
H14A C14 H14B 109.5 . .
C12 C14 H14C 109.5 . .
H14A C14 H14C 109.5 . .
H14B C14 H14C 109.5 . .
C12 C15 H15A 109.5 . .
C12 C15 H15B 109.5 . .
H15A C15 H15B 109.5 . .
C12 C15 H15C 109.5 . .
H15A C15 H15C 109.5 . .
H15B C15 H15C 109.5 . .
C7 P1 C8 106.5(6) . .
C7 P1 C12 104.9(6) . .
C8 P1 C12 115.9(6) . .
C7 P1 Pd1 99.6(4) . .
C8 P1 Pd1 110.0(4) . .
C12 P1 Pd1 117.8(4) . .
C1 O2 Pd1 113.9(9) . .
C2 N1 C6 121.2(11) . .
C2 N1 Pd1 115.7(8) . .
C6 N1 Pd1 123.1(8) . .
N1 Pd1 O2 80.0(4) . .
N1 Pd1 P1 85.2(3) . .
O2 Pd1 P1 164.4(3) . .
N1 Pd1 Cl1 176.8(3) . .
O2 Pd1 Cl1 97.0(3) . .
P1 Pd1 Cl1 97.83(12) . .

loop_
_geom_bond_atom_site_label_1
_geom_bond_atom_site_label_2
_geom_bond_distance
_geom_bond_site_symmetry_2
C1 O1 1.213(15) .
C1 O2 1.269(16) .
C1 C2 1.535(17) .
C2 N1 1.336(15) .
C2 C3 1.378(17) .
C3 C4 1.377(18) .
C3 H3 0.95 .
C4 C5 1.394(18) .
C4 H4 0.95 .
C5 C6 1.402(17) .
C5 H5 0.95 .
C6 N1 1.359(16) .
C6 C7 1.495(16) .
C7 P1 1.839(12) .
C7 H7A 0.99 .
C7 H7B 0.99 .
C8 C10 1.523(19) .
C8 C11 1.533(18) .
C8 C9 1.558(17) .
C8 P1 1.856(13) .
C9 H9A 0.98 .
C9 H9B 0.98 .
C9 H9C 0.98 .
C10 H10A 0.98 .
C10 H10B 0.98 .
C10 H10C 0.98 .
C11 H11A 0.98 .
C11 H11B 0.98 .
C11 H11C 0.98 .
C12 C13 1.537(18) .
C12 C15 1.546(18) .
C12 C14 1.558(17) .
C12 P1 1.860(12) .
C13 H13A 0.98 .
C13 H13B 0.98 .
C13 H13C 0.98 .
C14 H14A 0.98 .
C14 H14B 0.98 .
C14 H14C 0.98 .
C15 H15A 0.98 .
C15 H15B 0.98 .
C15 H15C 0.98 .
P1 Pd1 2.223(3) .
Cl1 Pd1 2.289(3) .
O2 Pd1 2.116(9) .
N1 Pd1 1.986(10) .
